data_1554208
loop_
_publ_author_name
'Peng, Zhe'
'Ji, Yingchun'
'Huang, Zihan'
'Tong, Bin'
'Shi, Jianbing'
'Dong, Yuping'

_publ_section_title
;
 A strategy for the molecular design of aggregation-induced emission units
 further modified by substituents
;
_journal_issue 6
_journal_name_full 'Materials Chemistry Frontiers'
_journal_page_first 1175
_journal_paper_doi 10.1039/C8QM00096D
_journal_volume 2
_journal_year 2018
_chemical_formula_moiety 'C40 H38 N2 O4'
_chemical_formula_sum 'C40 H38 N2 O4'
_chemical_formula_weight 610.72
_space_group_crystal_system monoclinic
_space_group_IT_number 14
_space_group_name_Hall '-P 2yn'
_space_group_name_H-M_alt 'P 1 21/n 1'
_atom_sites_solution_hydrogens geom
_atom_sites_solution_primary direct
_atom_sites_solution_secondary difmap
_audit_creation_date 2016-05-17
_audit_creation_method
;
Olex2 1.2
(compiled 2016.02.19 svn.r3266 for OlexSys, GUI svn.r5155)
;
_audit_update_record
;
2017-04-18 deposited with the CCDC.
2018-04-10 downloaded from the CCDC.
;
_cell_angle_alpha 90.00
_cell_angle_beta 96.79(3)
_cell_angle_gamma 90.00
_cell_formula_units_Z 2
_cell_length_a 5.6456(11)
_cell_length_b 12.856(3)
_cell_length_c 22.586(5)
_cell_measurement_reflns_used 4877
_cell_measurement_temperature 153.1500
_cell_measurement_theta_max 27.4739
_cell_measurement_theta_min 1.8160
_cell_volume 1627.8(6)
_computing_cell_refinement 'CrystalClear (Rigaku Inc., 2008)'
_computing_data_collection 'CrystalClear (Rigaku Inc., 2008)'
_computing_data_reduction 'CrystalClear (Rigaku Inc., 2008)'
_computing_molecular_graphics 'Olex2 (Dolomanov et al., 2009)'
_computing_publication_material 'Olex2 (Dolomanov et al., 2009)'
_computing_structure_refinement 'XL (Sheldrick, 2008)'
_computing_structure_solution
;
????
;
_diffrn_ambient_temperature 153.1500
_diffrn_detector_area_resol_mean 28.5714
_diffrn_measured_fraction_theta_full 0.973
_diffrn_measured_fraction_theta_max 0.973
_diffrn_measurement_details
;
scan:
	Number of images: 360
	           Slice: -110.0000 - 70.0000
	     Image width: 0.5000
	        Exp time: 2.0000
	   Rotation axis: Omega
	           Omega: 0.0000
	             Chi: 45.0000
	             Phi: 270.0000
	             XTD: 44.7665
	          2theta: -20.1728
;
_diffrn_measurement_device
;
Saturn724+ (2x2 bin mode)
;
_diffrn_measurement_device_details
;
AFC10: Fixed Chi 2 circle
;
_diffrn_measurement_device_type 'multiwire proportional'
_diffrn_measurement_method dtprofit.ref
_diffrn_orient_matrix_type d*Trek
_diffrn_orient_matrix_UB_11 0.0200
_diffrn_orient_matrix_UB_12 0.1405
_diffrn_orient_matrix_UB_13 0.1081
_diffrn_orient_matrix_UB_21 0.0718
_diffrn_orient_matrix_UB_22 -0.0240
_diffrn_orient_matrix_UB_23 0.0179
_diffrn_orient_matrix_UB_31 0.0169
_diffrn_orient_matrix_UB_32 0.0278
_diffrn_orient_matrix_UB_33 -0.0305
_diffrn_radiation_detector CCD
_diffrn_radiation_monochromator 'Graphite Monochromator'
_diffrn_radiation_type MoK\a
_diffrn_radiation_wavelength 0.71073
_diffrn_reflns_av_R_equivalents 0.0629
_diffrn_reflns_av_unetI/netI 0.0937
_diffrn_reflns_limit_h_max 4
_diffrn_reflns_limit_h_min -6
_diffrn_reflns_limit_k_max 15
_diffrn_reflns_limit_k_min -15
_diffrn_reflns_limit_l_max 26
_diffrn_reflns_limit_l_min -18
_diffrn_reflns_number 5486
_diffrn_reflns_theta_full 24.99
_diffrn_reflns_theta_max 24.99
_diffrn_reflns_theta_min 2.41
_diffrn_source 'Rotating Anode'
_diffrn_source_current 90.0000
_diffrn_source_power 4.5000
_diffrn_source_voltage 50.0000
_exptl_absorpt_coefficient_mu 0.080
_exptl_absorpt_correction_T_max 1.0000
_exptl_absorpt_correction_T_min 0.5474
_exptl_absorpt_correction_type multi-scan
_exptl_absorpt_process_details 'CrystalClear (Rigaku Inc., 2008)'
_exptl_crystal_colour yellow
_exptl_crystal_colour_primary yellow
_exptl_crystal_density_diffrn 1.246
_exptl_crystal_density_method 'not measured'
_exptl_crystal_description rod
_exptl_crystal_F_000 648
_exptl_crystal_size_max 0.21
_exptl_crystal_size_mid 0.18
_exptl_crystal_size_min 0.1
_refine_diff_density_max 0.245
_refine_diff_density_min -0.239
_refine_diff_density_rms 0.058
_refine_ls_extinction_method none
_refine_ls_goodness_of_fit_ref 1.174
_refine_ls_hydrogen_treatment constr
_refine_ls_matrix_type full
_refine_ls_number_parameters 211
_refine_ls_number_reflns 2789
_refine_ls_number_restraints 0
_refine_ls_restrained_S_all 1.174
_refine_ls_R_factor_all 0.1345
_refine_ls_R_factor_gt 0.1004
_refine_ls_shift/su_max 0.000
_refine_ls_shift/su_mean 0.000
_refine_ls_structure_factor_coef Fsqd
_refine_ls_weighting_details 'calc w=1/[\s^2^(Fo^2^)+(0.0110P)^2^+3.0320P] where P=(Fo^2^+2Fc^2^)/3'
_refine_ls_weighting_scheme calc
_refine_ls_wR_factor_gt 0.1438
_refine_ls_wR_factor_ref 0.1586
_reflns_number_gt 2088
_reflns_number_total 2789
_reflns_threshold_expression >2sigma(I)
_cod_data_source_file c8qm00096d2.cif
_cod_data_source_block bwn16151a
_cod_depositor_comments
;
The following automatic conversions were performed:

data item '_exptl_absorpt_correction_type' value 'Multi-scan' was
changed to 'multi-scan' in accordance with the
/home/saulius/struct/COD-crude-data/automatic-downloads/DataCite-retrospective/RSC/depositions/lib/dictionaries/cif_core.dic
dictionary named 'cif_core.dic' version 2.4.2 last updated on
2011-04-26.

Automatic conversion script
Id: cif_fix_values 6909 2019-04-08 15:41:33Z antanas 
;
_cod_database_code 1554208
_diffrn_number_total 3702
_olex2_refinement_description
;
1. Fixed Uiso
 At 1.2 times of:
  All C(H) groups
 At 1.5 times of:
  All C(H,H,H) groups
2.a Ternary CH refined with riding coordinates:
 C9(H9)
2.b Aromatic/amide H refined with riding coordinates:
 C1(H1), C4(H4), C5(H5), C7(H7), C8(H8), C14(H14), C15(H15), C17(H17), C18(H18)
2.c Idealised Me refined as rotating group:
 C10(H10A,H10B,H10C), C11(H11A,H11B,H11C), C20(H20A,H20B,H20C)
;
_olex2_submission_special_instructions 'No special instructions were received'

loop_
_space_group_symop_id
_space_group_symop_operation_xyz
1 'x, y, z'
2 '-x+1/2, y+1/2, -z+1/2'
3 '-x, -y, -z'
4 'x-1/2, -y-1/2, z-1/2'

loop_
_atom_site_label
_atom_site_type_symbol
_atom_site_fract_x
_atom_site_fract_y
_atom_site_fract_z
_atom_site_U_iso_or_equiv
_atom_site_adp_type
_atom_site_occupancy
_atom_site_calc_flag
_atom_site_refinement_flags_posn
O1 O 0.8517(5) 0.6106(2) 0.24713(12) 0.0287(7) Uani 1 d .
O2 O 0.5445(5) 0.6249(3) 0.30095(13) 0.0392(9) Uani 1 d .
N1 N 0.2008(5) 0.8974(2) 0.00837(13) 0.0188(8) Uani 1 d .
C1 C -0.0031(7) 1.0185(3) -0.07746(16) 0.0177(9) Uani 1 d .
H1 H 0.0538 0.9984 -0.1137 0.021 Uiso 1 calc R
C2 C 0.0587(7) 0.9750(3) -0.02076(16) 0.0183(9) Uani 1 d .
C3 C 0.3272(7) 0.8220(3) -0.02224(16) 0.0178(9) Uani 1 d .
C4 C 0.2618(7) 0.7179(3) -0.02189(18) 0.0248(10) Uani 1 d .
H4 H 0.1355 0.6960 -0.0005 0.030 Uiso 1 calc R
C5 C 0.3828(7) 0.6462(3) -0.05306(18) 0.0283(10) Uani 1 d .
H5 H 0.3386 0.5749 -0.0527 0.034 Uiso 1 calc R
C6 C 0.5681(7) 0.6768(3) -0.08491(17) 0.0217(9) Uani 1 d .
C7 C 0.6285(7) 0.7824(3) -0.08458(18) 0.0258(10) Uani 1 d .
H7 H 0.7525 0.8051 -0.1065 0.031 Uiso 1 calc R
C8 C 0.5108(7) 0.8542(3) -0.05294(17) 0.0232(10) Uani 1 d .
H8 H 0.5565 0.9253 -0.0524 0.028 Uiso 1 calc R
C9 C 0.6895(8) 0.6012(3) -0.12357(19) 0.0304(11) Uani 1 d .
H9 H 0.8319 0.6368 -0.1367 0.037 Uiso 1 calc R
C10 C 0.5174(9) 0.5746(4) -0.17941(19) 0.0421(13) Uani 1 d .
H10A H 0.3778 0.5383 -0.1676 0.063 Uiso 1 calc GR
H10B H 0.5986 0.5298 -0.2057 0.063 Uiso 1 calc GR
H10C H 0.4661 0.6389 -0.2005 0.063 Uiso 1 calc GR
C11 C 0.7749(9) 0.5013(4) -0.0903(2) 0.0442(13) Uani 1 d .
H11A H 0.8807 0.5194 -0.0542 0.066 Uiso 1 calc GR
H11B H 0.8615 0.4579 -0.1162 0.066 Uiso 1 calc GR
H11C H 0.6368 0.4628 -0.0793 0.066 Uiso 1 calc GR
C12 C 0.1661(7) 0.9023(3) 0.06927(16) 0.0188(9) Uani 1 d .
C13 C 0.2961(7) 0.8369(3) 0.11563(17) 0.0192(9) Uani 1 d .
C14 C 0.5172(7) 0.7904(3) 0.11041(17) 0.0221(9) Uani 1 d .
H14 H 0.5912 0.8009 0.0752 0.027 Uiso 1 calc R
C15 C 0.6287(7) 0.7294(3) 0.15580(17) 0.0217(9) Uani 1 d .
H15 H 0.7770 0.6974 0.1510 0.026 Uiso 1 calc R
C16 C 0.5274(7) 0.7141(3) 0.20832(17) 0.0209(9) Uani 1 d .
C17 C 0.3105(7) 0.7624(3) 0.21452(17) 0.0247(10) Uani 1 d .
H17 H 0.2407 0.7539 0.2505 0.030 Uiso 1 calc R
C18 C 0.1960(7) 0.8224(3) 0.16916(17) 0.0225(9) Uani 1 d .
H18 H 0.0478 0.8542 0.1742 0.027 Uiso 1 calc R
C19 C 0.6382(7) 0.6465(3) 0.25725(18) 0.0253(10) Uani 1 d .
C20 C 0.9620(8) 0.5354(3) 0.28981(19) 0.0350(12) Uani 1 d .
H20A H 0.8877 0.4671 0.2818 0.052 Uiso 1 calc GR
H20B H 0.9399 0.5576 0.3303 0.052 Uiso 1 calc GR
H20C H 1.1329 0.5307 0.2861 0.052 Uiso 1 calc GR

loop_
_atom_site_aniso_label
_atom_site_aniso_U_11
_atom_site_aniso_U_22
_atom_site_aniso_U_33
_atom_site_aniso_U_23
_atom_site_aniso_U_13
_atom_site_aniso_U_12
O1 0.0262(16) 0.0325(18) 0.0265(17) 0.0115(14) -0.0011(13) 0.0030(14)
O2 0.0377(19) 0.053(2) 0.0282(18) 0.0178(16) 0.0080(15) 0.0064(17)
N1 0.0186(17) 0.0213(19) 0.0168(17) -0.0029(14) 0.0039(14) 0.0007(15)
C1 0.020(2) 0.019(2) 0.013(2) -0.0026(17) 0.0004(17) -0.0026(17)
C2 0.023(2) 0.018(2) 0.014(2) 0.0002(16) -0.0012(17) -0.0012(17)
C3 0.019(2) 0.018(2) 0.015(2) -0.0040(17) -0.0001(17) 0.0021(17)
C4 0.027(2) 0.023(2) 0.026(2) -0.0011(19) 0.0088(19) -0.0044(19)
C5 0.035(3) 0.019(2) 0.032(3) -0.0025(19) 0.010(2) -0.007(2)
C6 0.021(2) 0.025(2) 0.018(2) -0.0041(18) 0.0009(18) -0.0025(19)
C7 0.026(2) 0.028(2) 0.024(2) -0.0020(19) 0.0064(19) -0.0044(19)
C8 0.024(2) 0.020(2) 0.026(2) -0.0031(18) 0.0022(19) -0.0039(18)
C9 0.037(3) 0.023(2) 0.034(3) -0.007(2) 0.014(2) -0.003(2)
C10 0.062(3) 0.033(3) 0.033(3) -0.012(2) 0.015(3) -0.006(3)
C11 0.046(3) 0.028(3) 0.062(3) -0.007(3) 0.017(3) 0.011(2)
C12 0.023(2) 0.019(2) 0.015(2) 0.0000(16) 0.0059(17) -0.0044(17)
C13 0.024(2) 0.017(2) 0.015(2) -0.0012(17) -0.0030(17) -0.0045(18)
C14 0.023(2) 0.026(2) 0.018(2) -0.0018(18) 0.0049(18) -0.0013(19)
C15 0.018(2) 0.024(2) 0.023(2) -0.0004(18) 0.0005(18) -0.0009(18)
C16 0.021(2) 0.022(2) 0.019(2) 0.0024(18) -0.0008(18) -0.0019(18)
C17 0.028(2) 0.028(2) 0.018(2) -0.0008(18) 0.0021(19) -0.0035(19)
C18 0.023(2) 0.022(2) 0.022(2) 0.0064(18) -0.0009(18) 0.0028(18)
C19 0.023(2) 0.026(2) 0.026(2) 0.0022(19) -0.0030(19) -0.0028(19)
C20 0.035(3) 0.038(3) 0.030(3) 0.010(2) -0.005(2) 0.008(2)

loop_
_atom_type_symbol
_atom_type_description
_atom_type_scat_dispersion_real
_atom_type_scat_dispersion_imag
_atom_type_scat_source
C C 0.0033 0.0016 'International Tables Vol C Tables 4.2.6.8 and 6.1.1.4'
H H 0.0000 0.0000 'International Tables Vol C Tables 4.2.6.8 and 6.1.1.4'
N N 0.0061 0.0033 'International Tables Vol C Tables 4.2.6.8 and 6.1.1.4'
O O 0.0106 0.0060 'International Tables Vol C Tables 4.2.6.8 and 6.1.1.4'

loop_
_geom_angle_atom_site_label_1
_geom_angle_atom_site_label_2
_geom_angle_atom_site_label_3
_geom_angle
_geom_angle_site_symmetry_1
C19 O1 C20 116.2(3) .
C2 N1 C3 123.3(3) .
C2 N1 C12 106.8(3) .
C12 N1 C3 129.5(3) .
C2 C1 H1 127.3 .
C12 C1 H1 127.3 3_575
C12 C1 C2 105.4(3) 3_575
N1 C2 C1 141.4(3) .
C2 C2 N1 108.1(4) 3_575
C2 C2 C1 110.5(4) 3_575
C4 C3 N1 120.2(4) .
C8 C3 N1 119.2(3) .
C8 C3 C4 120.6(4) .
C3 C4 H4 120.3 .
C5 C4 C3 119.4(4) .
C5 C4 H4 120.3 .
C4 C5 H5 119.4 .
C4 C5 C6 121.2(4) .
C6 C5 H5 119.4 .
C5 C6 C7 118.0(4) .
C5 C6 C9 122.1(4) .
C7 C6 C9 119.7(4) .
C6 C7 H7 119.4 .
C8 C7 C6 121.2(4) .
C8 C7 H7 119.4 .
C3 C8 C7 119.7(4) .
C3 C8 H8 120.2 .
C7 C8 H8 120.2 .
C6 C9 H9 108.1 .
C6 C9 C10 109.2(4) .
C6 C9 C11 112.9(4) .
C10 C9 H9 108.1 .
C10 C9 C11 110.3(4) .
C11 C9 H9 108.1 .
C9 C10 H10A 109.5 .
C9 C10 H10B 109.5 .
C9 C10 H10C 109.5 .
H10A C10 H10B 109.5 .
H10A C10 H10C 109.5 .
H10B C10 H10C 109.5 .
C9 C11 H11A 109.5 .
C9 C11 H11B 109.5 .
C9 C11 H11C 109.5 .
H11A C11 H11B 109.5 .
H11A C11 H11C 109.5 .
H11B C11 H11C 109.5 .
N1 C12 C13 123.5(3) .
C1 C12 N1 109.3(3) 3_575
C1 C12 C13 127.1(3) 3_575
C14 C13 C12 124.0(4) .
C14 C13 C18 117.9(4) .
C18 C13 C12 118.1(4) .
C13 C14 H14 119.6 .
C15 C14 C13 120.8(4) .
C15 C14 H14 119.6 .
C14 C15 H15 119.5 .
C14 C15 C16 121.1(4) .
C16 C15 H15 119.5 .
C15 C16 C17 118.5(4) .
C15 C16 C19 122.6(4) .
C17 C16 C19 118.9(4) .
C16 C17 H17 119.5 .
C18 C17 C16 120.9(4) .
C18 C17 H17 119.5 .
C13 C18 H18 119.6 .
C17 C18 C13 120.8(4) .
C17 C18 H18 119.6 .
O1 C19 C16 112.6(4) .
O2 C19 O1 123.6(4) .
O2 C19 C16 123.8(4) .
O1 C20 H20A 109.5 .
O1 C20 H20B 109.5 .
O1 C20 H20C 109.5 .
H20A C20 H20B 109.5 .
H20A C20 H20C 109.5 .
H20B C20 H20C 109.5 .

loop_
_geom_bond_atom_site_label_1
_geom_bond_atom_site_label_2
_geom_bond_distance
_geom_bond_site_symmetry_2
O1 C19 1.336(5) .
O1 C20 1.453(5) .
O2 C19 1.206(5) .
N1 C2 1.395(5) .
N1 C3 1.429(5) .
N1 C12 1.414(4) .
C1 H1 0.9500 .
C1 C2 1.403(5) .
C1 C12 1.400(5) 3_575
C2 C2 1.371(7) 3_575
C3 C4 1.389(5) .
C3 C8 1.377(5) .
C4 H4 0.9500 .
C4 C5 1.387(5) .
C5 H5 0.9500 .
C5 C6 1.394(5) .
C6 C7 1.398(5) .
C6 C9 1.523(5) .
C7 H7 0.9500 .
C7 C8 1.385(5) .
C8 H8 0.9500 .
C9 H9 1.0000 .
C9 C10 1.537(6) .
C9 C11 1.537(6) .
C10 H10A 0.9800 .
C10 H10B 0.9800 .
C10 H10C 0.9800 .
C11 H11A 0.9800 .
C11 H11B 0.9800 .
C11 H11C 0.9800 .
C12 C1 1.400(5) 3_575
C12 C13 1.470(5) .
C13 C14 1.401(5) .
C13 C18 1.406(5) .
C14 H14 0.9500 .
C14 C15 1.382(5) .
C15 H15 0.9500 .
C15 C16 1.391(5) .
C16 C17 1.395(6) .
C16 C19 1.484(5) .
C17 H17 0.9500 .
C17 C18 1.380(5) .
C18 H18 0.9500 .
C20 H20A 0.9800 .
C20 H20B 0.9800 .
C20 H20C 0.9800 .

loop_
_geom_torsion_atom_site_label_1
_geom_torsion_atom_site_label_2
_geom_torsion_atom_site_label_3
_geom_torsion_atom_site_label_4
_geom_torsion
_geom_torsion_site_symmetry_1
_geom_torsion_site_symmetry_4
N1 C3 C4 C5 178.5(3) . .
N1 C3 C8 C7 -177.6(4) . .
N1 C12 C13 C14 22.9(6) . .
N1 C12 C13 C18 -159.0(4) . .
C1 C12 C13 C14 -153.3(4) 3_575 .
C1 C12 C13 C18 24.9(6) 3_575 .
C2 N1 C3 C4 -112.6(4) . .
C2 N1 C3 C8 66.2(5) . .
C2 N1 C12 C1 0.4(4) . 3_575
C2 N1 C12 C13 -176.3(3) . .
C3 N1 C2 C1 -7.6(8) . .
C3 N1 C2 C2 172.5(4) . 3_575
C3 N1 C12 C1 -171.7(3) . 3_575
C3 N1 C12 C13 11.6(6) . .
C3 C4 C5 C6 -0.3(6) . .
C4 C3 C8 C7 1.1(6) . .
C4 C5 C6 C7 -0.1(6) . .
C4 C5 C6 C9 -174.8(4) . .
C5 C6 C7 C8 0.9(6) . .
C5 C6 C9 C10 71.5(5) . .
C5 C6 C9 C11 -51.6(5) . .
C6 C7 C8 C3 -1.5(6) . .
C7 C6 C9 C10 -103.2(4) . .
C7 C6 C9 C11 133.7(4) . .
C8 C3 C4 C5 -0.3(6) . .
C9 C6 C7 C8 175.8(4) . .
C12 N1 C2 C1 179.6(5) . .
C12 N1 C2 C2 -0.2(5) . 3_575
C12 N1 C3 C4 58.4(6) . .
C12 N1 C3 C8 -122.8(4) . .
C12 C1 C2 N1 179.8(5) 3_575 .
C12 C1 C2 C2 -0.4(5) 3_575 3_575
C12 C13 C14 C15 -179.7(4) . .
C12 C13 C18 C17 -179.5(4) . .
C13 C14 C15 C16 -1.3(6) . .
C14 C13 C18 C17 -1.2(6) . .
C14 C15 C16 C17 -0.5(6) . .
C14 C15 C16 C19 178.1(4) . .
C15 C16 C17 C18 1.4(6) . .
C15 C16 C19 O1 5.4(6) . .
C15 C16 C19 O2 -173.5(4) . .
C16 C17 C18 C13 -0.5(6) . .
C17 C16 C19 O1 -176.0(4) . .
C17 C16 C19 O2 5.0(6) . .
C18 C13 C14 C15 2.1(6) . .
C19 C16 C17 C18 -177.2(4) . .
C20 O1 C19 O2 5.0(6) . .
C20 O1 C19 C16 -173.9(3) . .
